data_4060880
loop_
_publ_author_name
'Ajellal, Noureddine'
'Kuhn, Maria C. A.'
'Boff, Andressa D. G.'
'H\"orner, Manfredo'
'Thomas, Christophe M.'
'Carpentier, Jean-Fran\,cois'
'Casagrande, Osvaldo L.'

_publ_section_title
;
 Nickel Complexes Based on Tridentate Pyrazolyl Ligands for Highly
 Efficient Dimerization of Ethylene to 1-Butene
;
_journal_coden_ASTM ORGND7
_journal_issue 5
_journal_name_full Organometallics
_journal_page_first 1213
_journal_page_last 1216
_journal_paper_doi 10.1021/om050920w
_journal_volume 25
_journal_year 2006
_chemical_formula_sum 'C14 H25 Cl2 N5 Ni O'
_chemical_formula_weight 409.00
_space_group_IT_number 33
_symmetry_cell_setting orthorhombic
_symmetry_space_group_name_Hall 'P 2c -2n'
_symmetry_space_group_name_H-M 'P n a 21'
_cell_angle_alpha 90.00
_cell_angle_beta 90.00
_cell_angle_gamma 90.00
_cell_formula_units_Z 4
_cell_length_a 15.2841(4)
_cell_length_b 13.7542(4)
_cell_length_c 9.0503(2)
_cell_measurement_temperature 295(2)
_cell_volume 1902.56(9)
_diffrn_ambient_temperature 295(2)
_exptl_crystal_density_diffrn 1.428
_cod_duplicate_entry 4074825
_cod_database_code 4060880

loop_
_symmetry_equiv_pos_as_xyz
'x, y, z'
'-x, -y, z+1/2'
'-x+1/2, y+1/2, z+1/2'
'x+1/2, -y+1/2, z'

loop_
_atom_site_label
_atom_site_type_symbol
_atom_site_fract_x
_atom_site_fract_y
_atom_site_fract_z
_atom_site_U_iso_or_equiv
_atom_site_adp_type
_atom_site_occupancy
_atom_site_symmetry_multiplicity
_atom_site_calc_flag
_atom_site_refinement_flags
_atom_site_disorder_assembly
_atom_site_disorder_group
C1 C -0.0461(3) -0.0401(3) 0.8259(5) 0.0728(10) Uani 1 1 d . . .
H1A H -0.0897 -0.0026 0.8768 0.109 Uiso 1 1 calc R . .
H1B H -0.0277 -0.0932 0.8875 0.109 Uiso 1 1 calc R . .
H1C H -0.0703 -0.0651 0.7357 0.109 Uiso 1 1 calc R . .
C2 C 0.2446(2) 0.1070(3) 0.6563(5) 0.0668(10) Uani 1 1 d . . .
H2A H 0.2618 0.1727 0.6772 0.100 Uiso 1 1 calc R . .
H2B H 0.2418 0.0976 0.5513 0.100 Uiso 1 1 calc R . .
H2C H 0.2866 0.0629 0.6980 0.100 Uiso 1 1 calc R . .
C3 C -0.02691(19) 0.1717(2) 0.9211(4) 0.0452(6) Uani 1 1 d . . .
H3A H -0.0027 0.1791 1.0195 0.054 Uiso 1 1 calc R . .
H3B H -0.0802 0.1338 0.9299 0.054 Uiso 1 1 calc R . .
C4 C -0.05002(16) 0.27141(18) 0.8617(3) 0.0403(6) Uani 1 1 d . . .
H4A H -0.0638 0.2661 0.7574 0.048 Uiso 1 1 calc R . .
H4B H -0.1018 0.2951 0.9122 0.048 Uiso 1 1 calc R . .
C5 C -0.00953(15) 0.44201(18) 0.8530(3) 0.0390(6) Uani 1 1 d . . .
H5A H -0.0606 0.4551 0.9134 0.047 Uiso 1 1 calc R . .
H5B H -0.0265 0.4481 0.7501 0.047 Uiso 1 1 calc R . .
C6 C 0.06183(16) 0.51633(17) 0.8881(3) 0.0397(5) Uani 1 1 d . . .
H6A H 0.0349 0.5793 0.9048 0.048 Uiso 1 1 calc R . .
H6B H 0.0913 0.4973 0.9785 0.048 Uiso 1 1 calc R . .
C7 C 0.1404(2) 0.7066(2) 0.7705(7) 0.0560(8) Uani 1 1 d . . .
H7A H 0.0933 0.7019 0.8404 0.084 Uiso 1 1 calc R . .
H7B H 0.1218 0.7442 0.6869 0.084 Uiso 1 1 calc R . .
H7C H 0.1897 0.7376 0.8163 0.084 Uiso 1 1 calc R . .
C8 C 0.2792(3) 0.4045(2) 0.5332(5) 0.0765(12) Uani 1 1 d . . .
H8A H 0.2605 0.3395 0.5554 0.115 Uiso 1 1 calc R . .
H8B H 0.3396 0.4121 0.5600 0.115 Uiso 1 1 calc R . .
H8C H 0.2723 0.4166 0.4293 0.115 Uiso 1 1 calc R . .
C13 C 0.03114(19) 0.02335(18) 0.7912(3) 0.0430(6) Uani 1 1 d . . .
C14 C 0.1083(2) 0.00282(19) 0.7212(3) 0.0453(6) Uani 1 1 d . . .
H14 H 0.1248 -0.0566 0.6811 0.054 Uiso 1 1 calc R . .
C15 C 0.1574(2) 0.08808(18) 0.7218(3) 0.0392(6) Uani 1 1 d . . .
C23 C 0.16604(18) 0.60654(18) 0.7204(3) 0.0398(6) Uani 1 1 d . . .
C24 C 0.22851(19) 0.57732(19) 0.6222(4) 0.0469(6) Uani 1 1 d . . .
H24 H 0.2661 0.6168 0.5682 0.056 Uiso 1 1 calc R . .
C25 C 0.22428(19) 0.4760(2) 0.6194(4) 0.0465(6) Uani 1 1 d . . .
N11 N 0.11229(14) 0.15781(15) 0.7910(3) 0.0358(5) Uani 1 1 d . . .
N12 N 0.03507(13) 0.11780(14) 0.8311(3) 0.0370(4) Uani 1 1 d . . .
N13 N 0.02152(12) 0.34201(14) 0.8813(2) 0.0308(4) Uani 1 1 d . . .
N21 N 0.16236(14) 0.44463(14) 0.7089(3) 0.0368(4) Uani 1 1 d . . .
N22 N 0.12625(12) 0.52508(14) 0.7701(3) 0.0346(4) Uani 1 1 d . . .
Cl1 Cl 0.06771(6) 0.28329(6) 0.52587(8) 0.0554(2) Uani 1 1 d . . .
Cl2 Cl 0.23797(4) 0.31495(5) 0.94861(9) 0.04394(17) Uani 1 1 d . . .
Ni1 Ni 0.129632(16) 0.305806(17) 0.76287(5) 0.02779(11) Uani 1 1 d . . .
OW O 0.0937(2) 0.3436(4) 1.1898(3) 0.1144(16) Uani 1 1 d . . .
HW1 H 0.1494 0.3720 1.2174 0.137 Uiso 1 1 calc R . .
HW2 H 0.0431 0.3575 1.2510 0.137 Uiso 1 1 calc R . .
H13 H 0.043(3) 0.343(3) 1.004(5) 0.069(11) Uiso 1 1 d . . .

loop_
_atom_site_aniso_label
_atom_site_aniso_U_11
_atom_site_aniso_U_22
_atom_site_aniso_U_33
_atom_site_aniso_U_23
_atom_site_aniso_U_13
_atom_site_aniso_U_12
C1 0.089(3) 0.0495(17) 0.080(2) -0.0073(17) 0.014(2) -0.0346(18)
C2 0.0499(17) 0.0509(17) 0.100(3) -0.0093(18) 0.0186(17) 0.0092(14)
C3 0.0463(14) 0.0396(12) 0.0497(17) 0.0079(12) 0.0145(13) -0.0053(11)
C4 0.0282(11) 0.0382(13) 0.0544(16) 0.0034(11) 0.0068(10) -0.0032(10)
C5 0.0318(11) 0.0342(12) 0.0510(16) 0.0043(11) 0.0062(10) 0.0075(9)
C6 0.0476(13) 0.0305(11) 0.0410(13) 0.0004(10) 0.0109(11) 0.0023(10)
C7 0.0729(19) 0.0290(11) 0.066(2) 0.0027(18) 0.0046(19) -0.0036(11)
C8 0.082(2) 0.0525(17) 0.095(3) 0.0155(18) 0.061(2) 0.0075(16)
C13 0.0592(15) 0.0337(11) 0.0359(15) 0.0050(10) -0.0064(10) -0.0096(11)
C14 0.0656(16) 0.0288(12) 0.0417(16) -0.0021(10) -0.0069(12) 0.0015(12)
C15 0.0449(13) 0.0298(12) 0.0428(15) 0.0025(9) -0.0046(11) 0.0069(10)
C23 0.0477(14) 0.0274(10) 0.0443(14) 0.0068(10) -0.0026(11) -0.0036(10)
C24 0.0497(14) 0.0365(13) 0.0545(16) 0.0133(12) 0.0102(12) -0.0050(11)
C25 0.0513(14) 0.0349(12) 0.0532(16) 0.0107(12) 0.0165(13) 0.0005(11)
N11 0.0361(9) 0.0287(10) 0.0427(14) 0.0041(9) 0.0011(9) 0.0012(8)
N12 0.0421(11) 0.0302(10) 0.0387(10) 0.0061(9) 0.0016(9) -0.0058(8)
N13 0.0279(9) 0.0294(10) 0.0351(10) 0.0035(8) 0.0040(7) 0.0018(7)
N21 0.0427(11) 0.0274(10) 0.0404(11) 0.0053(8) 0.0125(9) 0.0050(9)
N22 0.0416(10) 0.0258(8) 0.0365(11) 0.0066(12) 0.0063(9) 0.0024(6)
Cl1 0.0791(5) 0.0528(3) 0.0343(3) 0.0032(3) -0.0098(3) 0.0082(3)
Cl2 0.0328(3) 0.0490(4) 0.0500(4) 0.0049(3) -0.0049(3) 0.0035(2)
Ni1 0.02858(17) 0.02428(16) 0.03050(18) 0.00481(14) 0.00480(12) 0.00317(8)
OW 0.0666(19) 0.232(5) 0.0444(15) 0.017(2) 0.0050(13) 0.043(2)

loop_
_geom_bond_atom_site_label_1
_geom_bond_atom_site_label_2
_geom_bond_distance
_geom_bond_site_symmetry_2
_geom_bond_publ_flag
C1 C13 1.502(4) . ?
C1 H1A 0.9600 . ?
C1 H1B 0.9600 . ?
C1 H1C 0.9600 . ?
C2 C15 1.482(4) . ?
C2 H2A 0.9600 . ?
C2 H2B 0.9600 . ?
C2 H2C 0.9600 . ?
C3 N12 1.453(4) . ?
C3 C4 1.515(4) . ?
C3 H3A 0.9700 . ?
C3 H3B 0.9700 . ?
C4 N13 1.473(3) . ?
C4 H4A 0.9700 . ?
C4 H4B 0.9700 . ?
C5 N13 1.477(3) . ?
C5 C6 1.528(3) . ?
C5 H5A 0.9700 . ?
C5 H5B 0.9700 . ?
C6 N22 1.458(3) . ?
C6 H6A 0.9700 . ?
C6 H6B 0.9700 . ?
C7 C23 1.500(4) . ?
C7 H7A 0.9600 . ?
C7 H7B 0.9600 . ?
C7 H7C 0.9600 . ?
C8 C25 1.510(4) . ?
C8 H8A 0.9600 . ?
C8 H8B 0.9600 . ?
C8 H8C 0.9600 . ?
C13 N12 1.350(3) . ?
C13 C14 1.368(5) . ?
C14 C15 1.392(4) . ?
C14 H14 0.9300 . ?
C15 N11 1.337(4) . ?
C23 N22 1.352(3) . ?
C23 C24 1.365(4) . ?
C24 C25 1.395(4) . ?
C24 H24 0.9300 . ?
C25 N21 1.318(4) . ?
N11 N12 1.352(3) . ?
N11 Ni1 2.069(2) . ?
N13 Ni1 2.0315(19) . ?
N13 H13 1.16(4) . ?
N21 N22 1.355(3) . ?
N21 Ni1 2.0334(19) . ?
Cl1 Ni1 2.3648(9) . ?
Cl2 Ni1 2.3629(8) . ?
OW HW1 0.9700 . ?
OW HW2 0.9700 . ?
